data_4088448
loop_
_publ_author_name
'Pagano, Justin K.'
'Dorhout, Jacquelyn M.'
'Czerwinski, Kenneth R.'
'Morris, David E.'
'Scott, Brian L.'
'Waterman, Rory'
'Kiplinger, Jaqueline L.'

_publ_section_title
;
 Tuning the Oxidation State, Nuclearity, and Chemistry of Uranium Hydrides
 with Phenylsilane and Temperature: The Case of the Classic Uranium(III)
 Hydride Complex [(C5Me5)2U(\m-H)]2
;
_journal_issue 5
_journal_name_full Organometallics
_journal_page_first 617
_journal_paper_doi 10.1021/acs.organomet.6b00091
_journal_volume 35
_journal_year 2016
_chemical_formula_sum 'C28 H42 U'
_chemical_formula_weight 616.64
_space_group_crystal_system monoclinic
_space_group_IT_number 15
_space_group_name_Hall '-C 2yc'
_space_group_name_H-M_alt 'C 1 2/c 1'
_atom_sites_solution_hydrogens geom
_audit_creation_method SHELXL-2014/7
_cell_angle_alpha 90
_cell_angle_beta 94.1546(16)
_cell_angle_gamma 90
_cell_formula_units_Z 4
_cell_length_a 12.0243(17)
_cell_length_b 14.635(2)
_cell_length_c 13.996(2)
_cell_measurement_reflns_used 103
_cell_measurement_temperature 100(2)
_cell_measurement_theta_max 28.620
_cell_measurement_theta_min 2.195
_cell_volume 2456.5(6)
_computing_structure_refinement 'SHELXL-2014/7 (Sheldrick, 2014)'
_diffrn_ambient_temperature 100(2)
_diffrn_measured_fraction_theta_full 0.999
_diffrn_measured_fraction_theta_max 0.947
_diffrn_measurement_device_type 'Bruker APEX-II CCD'
_diffrn_measurement_method '\w scans'
_diffrn_radiation_monochromator graphite
_diffrn_radiation_source 'fine-focus sealed tube'
_diffrn_radiation_type MoK\a
_diffrn_radiation_wavelength 0.71073
_diffrn_reflns_av_R_equivalents 0.0215
_diffrn_reflns_av_unetI/netI 0.0182
_diffrn_reflns_Laue_measured_fraction_full 0.999
_diffrn_reflns_Laue_measured_fraction_max 0.947
_diffrn_reflns_limit_h_max 16
_diffrn_reflns_limit_h_min -15
_diffrn_reflns_limit_k_max 19
_diffrn_reflns_limit_k_min -19
_diffrn_reflns_limit_l_max 18
_diffrn_reflns_limit_l_min -18
_diffrn_reflns_number 14126
_diffrn_reflns_point_group_measured_fraction_full 0.999
_diffrn_reflns_point_group_measured_fraction_max 0.947
_diffrn_reflns_theta_full 25.000
_diffrn_reflns_theta_max 28.621
_diffrn_reflns_theta_min 2.196
_exptl_absorpt_coefficient_mu 6.619
_exptl_absorpt_correction_T_max 0.6263
_exptl_absorpt_correction_T_min 0.2874
_exptl_absorpt_correction_type multi-scan
_exptl_absorpt_process_details SADABS
_exptl_crystal_colour red
_exptl_crystal_density_diffrn 1.667
_exptl_crystal_density_meas ?
_exptl_crystal_description block
_exptl_crystal_F_000 1208
_exptl_crystal_size_max 0.251
_exptl_crystal_size_mid 0.228
_exptl_crystal_size_min 0.078
_exptl_transmission_factor_max 0.626
_exptl_transmission_factor_min 0.287
_refine_diff_density_max 0.876
_refine_diff_density_min -0.454
_refine_diff_density_rms 0.093
_refine_ls_extinction_method none
_refine_ls_goodness_of_fit_ref 1.199
_refine_ls_hydrogen_treatment constr
_refine_ls_matrix_type full
_refine_ls_number_parameters 139
_refine_ls_number_reflns 2990
_refine_ls_number_restraints 0
_refine_ls_restrained_S_all 1.199
_refine_ls_R_factor_all 0.0287
_refine_ls_R_factor_gt 0.0171
_refine_ls_shift/su_max 0.000
_refine_ls_shift/su_mean 0.000
_refine_ls_structure_factor_coef Fsqd
_refine_ls_weighting_details 'w=1/[\s^2^(Fo^2^)+(0.0219P)^2^] where P=(Fo^2^+2Fc^2^)/3'
_refine_ls_weighting_scheme calc
_refine_ls_wR_factor_gt 0.0411
_refine_ls_wR_factor_ref 0.0447
_reflns_Friedel_coverage 0.000
_reflns_number_gt 2262
_reflns_number_total 2990
_reflns_threshold_expression 'I > 2\s(I)'
_cod_data_source_file om6b00091_si_002.cif
_cod_data_source_block apx2174
_cod_depositor_comments
;
The following automatic conversions were performed:

data item '_exptl_crystal_density_meas' value 'not measured' was
changed to '?' -- the value is perceived as not measured.

Automatic conversion script
Id: cif_fix_values 6909 2019-04-08 15:41:33Z antanas 
;
_cod_original_cell_volume 2456.6(6)
_cod_original_sg_symbol_H-M 'C 2/c'
_cod_database_code 4088448
_shelx_shelxl_version_number 2014/7
_shelx_space_group_comment
;
The symmetry employed for this shelxl refinement is uniquely defined
by the following loop, which should always be used as a source of
symmetry information in preference to the above space-group names.
They are only intended as comments.
;

loop_
_space_group_symop_operation_xyz
'x, y, z'
'-x, y, -z+1/2'
'x+1/2, y+1/2, z'
'-x+1/2, y+1/2, -z+1/2'
'-x, -y, -z'
'x, -y, z-1/2'
'-x+1/2, -y+1/2, -z'
'x+1/2, -y+1/2, z-1/2'

loop_
_atom_site_label
_atom_site_type_symbol
_atom_site_fract_x
_atom_site_fract_y
_atom_site_fract_z
_atom_site_U_iso_or_equiv
_atom_site_adp_type
_atom_site_occupancy
_atom_site_site_symmetry_order
_atom_site_calc_flag
_atom_site_refinement_flags_posn
_atom_site_refinement_flags_adp
_atom_site_refinement_flags_occupancy
U1 U 0.5000 0.24830(2) 0.2500 0.01460(5) Uani 1 2 d S T P
C1 C 0.6055(2) 0.3776(2) 0.1486(2) 0.0366(8) Uani 1 1 d . . .
C2 C 0.6839(2) 0.3530(2) 0.2252(2) 0.0345(8) Uani 1 1 d . . .
C3 C 0.7198(3) 0.2634(2) 0.2091(2) 0.0315(7) Uani 1 1 d . . .
C4 C 0.6636(3) 0.2309(2) 0.1227(2) 0.0313(7) Uani 1 1 d . . .
C5 C 0.5922(2) 0.3030(2) 0.08596(19) 0.0315(7) Uani 1 1 d . . .
C6 C 0.5573(3) 0.4727(2) 0.1296(3) 0.0566(11) Uani 1 1 d . . .
H6A H 0.6048 0.5063 0.0899 0.085 Uiso 1 1 calc R U .
H6B H 0.5525 0.5042 0.1893 0.085 Uiso 1 1 calc R U .
H6C H 0.4842 0.4676 0.0977 0.085 Uiso 1 1 calc R U .
C7 C 0.7232(3) 0.4136(2) 0.3091(2) 0.0494(9) Uani 1 1 d . . .
H7A H 0.7200 0.3801 0.3678 0.074 Uiso 1 1 calc R U .
H7B H 0.6759 0.4664 0.3105 0.074 Uiso 1 1 calc R U .
H7C H 0.7986 0.4327 0.3021 0.074 Uiso 1 1 calc R U .
C8 C 0.8126(2) 0.2139(3) 0.2648(2) 0.0452(9) Uani 1 1 d . . .
H8A H 0.8823 0.2286 0.2392 0.068 Uiso 1 1 calc R U .
H8B H 0.8001 0.1492 0.2601 0.068 Uiso 1 1 calc R U .
H8C H 0.8148 0.2321 0.3308 0.068 Uiso 1 1 calc R U .
C9 C 0.6826(2) 0.1411(2) 0.0752(2) 0.0421(8) Uani 1 1 d . . .
H9A H 0.7274 0.1504 0.0219 0.063 Uiso 1 1 calc R U .
H9B H 0.6122 0.1151 0.0528 0.063 Uiso 1 1 calc R U .
H9C H 0.7205 0.1003 0.1203 0.063 Uiso 1 1 calc R U .
C10 C 0.5223(3) 0.3012(3) -0.0078(2) 0.0431(9) Uani 1 1 d . . .
H10A H 0.4484 0.3224 0.0021 0.065 Uiso 1 1 calc R U .
H10B H 0.5187 0.2399 -0.0321 0.065 Uiso 1 1 calc R U .
H10C H 0.5552 0.3404 -0.0530 0.065 Uiso 1 1 calc R U .
C11 C 0.4190(2) 0.12813(18) 0.16013(17) 0.0214(6) Uani 1 1 d . . .
C12 C 0.4652(2) 0.05260(18) 0.2024(2) 0.0265(6) Uani 1 1 d . . .
C13 C 0.3481(2) 0.1201(2) 0.0660(2) 0.0407(8) Uani 1 1 d . . .
H13A H 0.3945 0.1031 0.0159 0.061 Uiso 1 1 calc R U .
H13B H 0.3131 0.1777 0.0507 0.061 Uiso 1 1 calc R U .
H13C H 0.2918 0.0743 0.0720 0.061 Uiso 1 1 calc R U .
C14 C 0.4532(3) -0.0401(2) 0.1524(3) 0.0496(9) Uani 1 1 d . . .
H14A H 0.3798 -0.0640 0.1593 0.074 Uiso 1 1 calc R U .
H14B H 0.5078 -0.0817 0.1808 0.074 Uiso 1 1 calc R U .
H14C H 0.4644 -0.0329 0.0856 0.074 Uiso 1 1 calc R U .

loop_
_atom_site_aniso_label
_atom_site_aniso_U_11
_atom_site_aniso_U_22
_atom_site_aniso_U_33
_atom_site_aniso_U_23
_atom_site_aniso_U_13
_atom_site_aniso_U_12
U1 0.01499(7) 0.01468(7) 0.01352(7) 0.000 -0.00308(4) 0.000
C1 0.0345(17) 0.0331(17) 0.0395(17) 0.0246(14) -0.0156(14) -0.0207(14)
C2 0.0278(16) 0.0385(18) 0.0350(16) 0.0164(14) -0.0131(13) -0.0225(14)
C3 0.0176(14) 0.051(2) 0.0256(15) 0.0201(13) -0.0020(11) -0.0112(13)
C4 0.0222(15) 0.050(2) 0.0219(14) 0.0099(12) 0.0049(12) -0.0130(13)
C5 0.0267(16) 0.0445(19) 0.0220(14) 0.0198(14) -0.0073(12) -0.0201(14)
C6 0.061(2) 0.0313(19) 0.073(3) 0.0295(18) -0.029(2) -0.0254(17)
C7 0.043(2) 0.053(2) 0.048(2) 0.0033(17) -0.0215(17) -0.0238(17)
C8 0.0160(16) 0.079(2) 0.040(2) 0.0235(19) -0.0013(14) -0.0028(16)
C9 0.0285(18) 0.066(2) 0.0340(17) 0.0016(16) 0.0164(14) 0.0008(16)
C10 0.0398(19) 0.066(2) 0.0216(15) 0.0185(16) -0.0093(14) -0.0206(18)
C11 0.0185(14) 0.0278(14) 0.0187(13) -0.0067(11) 0.0061(10) -0.0057(11)
C12 0.0221(15) 0.0229(14) 0.0358(16) -0.0098(12) 0.0119(12) -0.0078(11)
C13 0.0273(17) 0.069(2) 0.0261(16) -0.0175(16) 0.0044(13) -0.0164(16)
C14 0.054(2) 0.0271(17) 0.069(2) -0.0212(17) 0.0154(19) -0.0108(16)

loop_
_atom_type_symbol
_atom_type_description
_atom_type_scat_dispersion_real
_atom_type_scat_dispersion_imag
_atom_type_scat_source
C C 0.0033 0.0016 'International Tables Vol C Tables 4.2.6.8 and 6.1.1.4'
H H 0.0000 0.0000 'International Tables Vol C Tables 4.2.6.8 and 6.1.1.4'
U U -9.6767 9.6646 'International Tables Vol C Tables 4.2.6.8 and 6.1.1.4'

loop_
_geom_angle_atom_site_label_1
_geom_angle_atom_site_label_2
_geom_angle_atom_site_label_3
_geom_angle
_geom_angle_site_symmetry_1
_geom_angle_site_symmetry_3
C11 U1 C11 82.19(13) 2_655 .
C11 U1 C1 115.67(9) 2_655 2_655
C11 U1 C1 127.65(9) . 2_655
C11 U1 C1 127.65(9) 2_655 .
C11 U1 C1 115.67(9) . .
C1 U1 C1 92.32(15) 2_655 .
C11 U1 C2 131.59(9) 2_655 2_655
C11 U1 C2 100.42(9) . 2_655
C1 U1 C2 30.18(8) 2_655 2_655
C1 U1 C2 95.06(10) . 2_655
C11 U1 C2 100.42(9) 2_655 .
C11 U1 C2 131.59(9) . .
C1 U1 C2 95.06(10) 2_655 .
C1 U1 C2 30.18(8) . .
C2 U1 C2 111.83(14) 2_655 .
C11 U1 C5 119.57(9) 2_655 .
C11 U1 C5 86.95(9) . .
C1 U1 C5 117.65(11) 2_655 .
C1 U1 C5 29.69(9) . .
C2 U1 C5 108.84(10) 2_655 .
C2 U1 C5 49.43(8) . .
C11 U1 C5 86.95(9) 2_655 2_655
C11 U1 C5 119.56(9) . 2_655
C1 U1 C5 29.69(9) 2_655 2_655
C1 U1 C5 117.65(11) . 2_655
C2 U1 C5 49.43(8) 2_655 2_655
C2 U1 C5 108.84(10) . 2_655
C5 U1 C5 146.04(14) . 2_655
C11 U1 C3 78.67(8) 2_655 .
C11 U1 C3 108.54(9) . .
C1 U1 C3 122.74(10) 2_655 .
C1 U1 C3 49.28(9) . .
C2 U1 C3 141.18(10) 2_655 .
C2 U1 C3 29.62(8) . .
C5 U1 C3 49.43(8) . .
C5 U1 C3 127.11(9) 2_655 .
C11 U1 C3 108.54(9) 2_655 2_655
C11 U1 C3 78.67(8) . 2_655
C1 U1 C3 49.28(9) 2_655 2_655
C1 U1 C3 122.74(10) . 2_655
C2 U1 C3 29.62(8) 2_655 2_655
C2 U1 C3 141.18(10) . 2_655
C5 U1 C3 127.11(9) . 2_655
C5 U1 C3 49.43(8) 2_655 2_655
C3 U1 C3 170.76(12) . 2_655
C11 U1 C4 89.39(9) 2_655 .
C11 U1 C4 82.62(9) . .
C1 U1 C4 141.14(10) 2_655 .
C1 U1 C4 49.40(10) . .
C2 U1 C4 139.02(10) 2_655 .
C2 U1 C4 49.34(10) . .
C5 U1 C4 30.18(9) . .
C5 U1 C4 156.68(10) 2_655 .
C3 U1 C4 29.93(9) . .
C3 U1 C4 151.82(9) 2_655 .
C11 U1 C4 82.62(9) 2_655 2_655
C11 U1 C4 89.39(9) . 2_655
C1 U1 C4 49.40(10) 2_655 2_655
C1 U1 C4 141.14(10) . 2_655
C2 U1 C4 49.34(10) 2_655 2_655
C2 U1 C4 139.02(10) . 2_655
C5 U1 C4 156.68(10) . 2_655
C5 U1 C4 30.18(9) 2_655 2_655
C3 U1 C4 151.83(9) . 2_655
C3 U1 C4 29.93(9) 2_655 2_655
C4 U1 C4 169.41(13) . 2_655
C5 C1 C2 108.2(3) . .
C5 C1 C6 125.3(3) . .
C2 C1 C6 125.9(3) . .
C5 C1 U1 75.46(15) . .
C2 C1 U1 74.94(15) . .
C6 C1 U1 122.6(2) . .
C3 C2 C1 108.1(3) . .
C3 C2 C7 126.0(3) . .
C1 C2 C7 125.9(3) . .
C3 C2 U1 75.99(16) . .
C1 C2 U1 74.89(15) . .
C7 C2 U1 116.0(2) . .
C2 C3 C4 108.5(3) . .
C2 C3 C8 126.4(3) . .
C4 C3 C8 124.7(3) . .
C2 C3 U1 74.40(17) . .
C4 C3 U1 75.27(17) . .
C8 C3 U1 122.79(19) . .
C3 C4 C5 107.1(3) . .
C3 C4 C9 126.3(3) . .
C5 C4 C9 126.4(3) . .
C3 C4 U1 74.80(18) . .
C5 C4 U1 74.17(16) . .
C9 C4 U1 120.46(19) . .
C1 C5 C4 108.1(3) . .
C1 C5 C10 126.1(3) . .
C4 C5 C10 125.6(3) . .
C1 C5 U1 74.85(16) . .
C4 C5 U1 75.64(15) . .
C10 C5 U1 119.39(19) . .
C12 C11 C13 120.1(2) . .
C12 C11 U1 103.76(17) . .
C13 C11 U1 135.3(2) . .
C11 C12 C12 124.41(16) . 2_655
C11 C12 C14 120.2(3) . .
C12 C12 C14 115.39(18) 2_655 .
C11 C12 U1 49.90(13) . .
C12 C12 U1 75.13(6) 2_655 .
C14 C12 U1 165.4(2) . .

loop_
_geom_bond_atom_site_label_1
_geom_bond_atom_site_label_2
_geom_bond_distance
_geom_bond_site_symmetry_2
U1 C11 2.334(2) 2_655
U1 C11 2.334(2) .
U1 C1 2.733(3) 2_655
U1 C1 2.733(3) .
U1 C2 2.733(3) 2_655
U1 C2 2.733(3) .
U1 C5 2.740(3) .
U1 C5 2.740(3) 2_655
U1 C3 2.753(3) .
U1 C3 2.753(3) 2_655
U1 C4 2.759(3) .
U1 C4 2.759(3) 2_655
C1 C5 1.402(4) .
C1 C2 1.423(4) .
C1 C6 1.523(4) .
C2 C3 1.402(4) .
C2 C7 1.520(4) .
C3 C4 1.424(5) .
C3 C8 1.502(4) .
C4 C5 1.432(4) .
C4 C9 1.498(4) .
C5 C10 1.506(4) .
C11 C12 1.354(4) .
C11 C13 1.521(3) .
C12 C12 1.521(6) 2_655
C12 C14 1.529(4) .

loop_
_geom_torsion_atom_site_label_1
_geom_torsion_atom_site_label_2
_geom_torsion_atom_site_label_3
_geom_torsion_atom_site_label_4
_geom_torsion
_geom_torsion_site_symmetry_4
C5 C1 C2 C3 0.6(3) .
C6 C1 C2 C3 -171.1(3) .
U1 C1 C2 C3 69.4(2) .
C5 C1 C2 C7 179.9(3) .
C6 C1 C2 C7 8.2(5) .
U1 C1 C2 C7 -111.4(3) .
C5 C1 C2 U1 -68.8(2) .
C6 C1 C2 U1 119.6(3) .
C1 C2 C3 C4 -0.4(3) .
C7 C2 C3 C4 -179.7(3) .
U1 C2 C3 C4 68.2(2) .
C1 C2 C3 C8 171.8(3) .
C7 C2 C3 C8 -7.4(5) .
U1 C2 C3 C8 -119.5(3) .
C1 C2 C3 U1 -68.6(2) .
C7 C2 C3 U1 112.1(3) .
C2 C3 C4 C5 0.1(3) .
C8 C3 C4 C5 -172.4(3) .
U1 C3 C4 C5 67.71(19) .
C2 C3 C4 C9 175.5(3) .
C8 C3 C4 C9 3.0(5) .
U1 C3 C4 C9 -116.9(3) .
C2 C3 C4 U1 -67.6(2) .
C8 C3 C4 U1 119.9(3) .
C2 C1 C5 C4 -0.6(3) .
C6 C1 C5 C4 171.2(3) .
U1 C1 C5 C4 -68.96(19) .
C2 C1 C5 C10 -176.0(3) .
C6 C1 C5 C10 -4.3(5) .
U1 C1 C5 C10 115.6(3) .
C2 C1 C5 U1 68.4(2) .
C6 C1 C5 U1 -119.9(3) .
C3 C4 C5 C1 0.3(3) .
C9 C4 C5 C1 -175.1(3) .
U1 C4 C5 C1 68.4(2) .
C3 C4 C5 C10 175.8(3) .
C9 C4 C5 C10 0.4(5) .
U1 C4 C5 C10 -116.1(3) .
C3 C4 C5 U1 -68.1(2) .
C9 C4 C5 U1 116.5(3) .
C13 C11 C12 C12 -178.3(3) 2_655
U1 C11 C12 C12 10.4(4) 2_655
C13 C11 C12 C14 4.3(4) .
U1 C11 C12 C14 -166.9(2) .
C13 C11 C12 U1 171.2(3) .
